data_7115065
loop_
_publ_author_name
'Munslow, Ian J.'
'Gillespie, Kevin M.'
'Deeth, Robert J.'
'Scott, Peter'

_publ_section_title
;
 Bidentate carbenoid ester coordination in ruthenium(ii) Schiff-base
 complexes leading to excellent levels of diastereo- and
 enantioselectivity in catalytic alkene cyclopropanation
;
_journal_issue 17
_journal_name_full 'Chemical Communications'
_journal_page_first 1638
_journal_paper_doi 10.1039/b104964j
_journal_year 2001
_chemical_formula_sum 'C42 H46 N6 O2 Ru'
_chemical_formula_weight 767.92
_chemical_name_systematic
;
?
;
_space_group_IT_number 14
_symmetry_cell_setting monoclinic
_symmetry_space_group_name_Hall '-P 2ybc'
_symmetry_space_group_name_H-M 'P 1 21/c 1'
_atom_sites_solution_hydrogens geom
_atom_sites_solution_primary direct
_atom_sites_solution_secondary difmap
_audit_creation_method SHELXL-97
_cell_angle_alpha 90.00
_cell_angle_beta 103.4980(10)
_cell_angle_gamma 90.00
_cell_formula_units_Z 4
_cell_length_a 17.9399(11)
_cell_length_b 9.4783(5)
_cell_length_c 23.2630(14)
_cell_measurement_reflns_used 5533
_cell_measurement_temperature 180(2)
_cell_measurement_theta_max 28.98
_cell_measurement_theta_min 1.80
_cell_volume 3846.4(4)
_computing_cell_refinement 'Bruker SMART'
_computing_data_collection 'Bruker SMART'
_computing_data_reduction 'Bruker SHELXTL'
_computing_molecular_graphics 'Bruker SHELXTL'
_computing_publication_material 'Bruker SHELXTL'
_computing_structure_refinement 'SHELXL-97 (Sheldrick, 1997)'
_computing_structure_solution 'SHELXS-97 (Sheldrick, 1990)'
_diffrn_ambient_temperature 180(2)
_diffrn_detector_area_resol_mean 8.192
_diffrn_measured_fraction_theta_full 0.914
_diffrn_measured_fraction_theta_max 0.914
_diffrn_measurement_device_type 'CCD area detector'
_diffrn_measurement_method 'phi and omega scans'
_diffrn_radiation_monochromator graphite
_diffrn_radiation_source 'fine-focus sealed tube'
_diffrn_radiation_type MoK\a
_diffrn_radiation_wavelength 0.71073
_diffrn_reflns_av_R_equivalents 0.0784
_diffrn_reflns_av_sigmaI/netI 0.1242
_diffrn_reflns_limit_h_max 23
_diffrn_reflns_limit_h_min -22
_diffrn_reflns_limit_k_max 5
_diffrn_reflns_limit_k_min -12
_diffrn_reflns_limit_l_max 29
_diffrn_reflns_limit_l_min -29
_diffrn_reflns_number 23859
_diffrn_reflns_theta_full 28.98
_diffrn_reflns_theta_max 28.98
_diffrn_reflns_theta_min 1.80
_diffrn_standards_decay_% nil
_exptl_absorpt_coefficient_mu 0.451
_exptl_absorpt_correction_T_max 0.927994
_exptl_absorpt_correction_T_min 0.831979
_exptl_absorpt_correction_type SADABS
_exptl_absorpt_process_details 'SADABS (Sheldrick, 1996)'
_exptl_crystal_colour 'Dark Red'
_exptl_crystal_density_diffrn 1.326
_exptl_crystal_density_method 'not measured'
_exptl_crystal_description Needles
_exptl_crystal_F_000 1600
_exptl_crystal_size_max 0.3
_exptl_crystal_size_mid 0.1
_exptl_crystal_size_min 0.1
_refine_diff_density_max 0.529
_refine_diff_density_min -0.852
_refine_diff_density_rms 0.102
_refine_ls_extinction_method none
_refine_ls_goodness_of_fit_ref 0.991
_refine_ls_hydrogen_treatment mixed
_refine_ls_matrix_type full
_refine_ls_number_parameters 470
_refine_ls_number_reflns 9342
_refine_ls_number_restraints 0
_refine_ls_restrained_S_all 0.991
_refine_ls_R_factor_all 0.1254
_refine_ls_R_factor_gt 0.0514
_refine_ls_shift/su_max 0.033
_refine_ls_shift/su_mean 0.000
_refine_ls_structure_factor_coef Fsqd
_refine_ls_weighting_details 'calc w=1/[\s^2^(Fo^2^)+(0.0381P)^2^+0.0000P] where P=(Fo^2^+2Fc^2^)/3'
_refine_ls_weighting_scheme calc
_refine_ls_wR_factor_gt 0.0823
_refine_ls_wR_factor_ref 0.1029
_reflns_number_gt 5441
_reflns_number_total 9342
_reflns_threshold_expression >2sigma(I)
_cod_data_source_file b104964j.txt
_cod_data_source_block ijm325m
_cod_depositor_comments
;
The following automatic conversions were performed:

'_symmetry_cell_setting' value 'Monoclinic' changed to 'monoclinic'
according to
/usr/data/users/saulius/automatic-downloads/retrospective/RSC/lib/dictionaries/cif_core.dic
dictionary named 'cif_core.dic' version 2.4.2 from 2011-04-26.

Automatic conversion script
Id: cif_fix_values 2281 2013-09-26 08:29:07Z andrius 
;
_cod_original_sg_symbol_H-M P2(1)/c
_cod_database_code 7115065

loop_
_symmetry_equiv_pos_as_xyz
'x, y, z'
'-x, y+1/2, -z+1/2'
'-x, -y, -z'
'x, -y-1/2, z-1/2'

loop_
_atom_site_label
_atom_site_type_symbol
_atom_site_fract_x
_atom_site_fract_y
_atom_site_fract_z
_atom_site_U_iso_or_equiv
_atom_site_adp_type
_atom_site_occupancy
_atom_site_symmetry_multiplicity
_atom_site_calc_flag
_atom_site_refinement_flags
Ru1 Ru 0.739954(16) 0.90415(3) 0.582439(12) 0.01886(8) Uani 1 1 d .
O1 O 0.72331(12) 1.0006(2) 0.65760(9) 0.0223(5) Uani 1 1 d .
O2 O 0.82667(12) 0.7871(2) 0.63270(9) 0.0223(5) Uani 1 1 d .
N1 N 0.66530(15) 0.7460(3) 0.58970(11) 0.0192(6) Uani 1 1 d .
N2 N 0.76140(15) 0.8204(3) 0.50846(12) 0.0204(6) Uani 1 1 d .
N3 N 0.65151(16) 1.0199(3) 0.53838(12) 0.0236(7) Uani 1 1 d .
N4 N 0.81736(15) 1.0613(3) 0.57980(12) 0.0217(7) Uani 1 1 d .
N5 N 0.8351(3) 1.1640(5) 0.4301(2) 0.0743(14) Uani 1 1 d .
N6 N 0.8813(2) 0.7154(4) 0.36795(16) 0.0547(10) Uani 1 1 d .
C1 C 0.6849(2) 0.4456(4) 0.41538(16) 0.0428(11) Uani 1 1 d .
H1A H 0.7088 0.3548 0.4104 0.064 Uiso 1 1 calc R
H1B H 0.7144 0.5220 0.4030 0.064 Uiso 1 1 calc R
H1C H 0.6323 0.4471 0.3911 0.064 Uiso 1 1 calc R
C2 C 0.6837(2) 0.4653(4) 0.47959(16) 0.0275(9) Uani 1 1 d .
C3 C 0.7053(2) 0.3525(4) 0.51801(16) 0.0277(9) Uani 1 1 d .
H3A H 0.7185 0.2650 0.5031 0.033 Uiso 1 1 calc R
C4 C 0.7079(2) 0.3656(4) 0.57747(16) 0.0279(9) Uani 1 1 d .
H4A H 0.7199 0.2862 0.6029 0.033 Uiso 1 1 calc R
C5 C 0.69294(18) 0.4947(4) 0.60000(15) 0.0236(8) Uani 1 1 d .
H5A H 0.6967 0.5046 0.6412 0.028 Uiso 1 1 calc R
C6 C 0.67233(18) 0.6108(4) 0.56270(14) 0.0208(8) Uani 1 1 d .
C7 C 0.66476(18) 0.5965(4) 0.50169(14) 0.0216(7) Uani 1 1 d .
C8 C 0.64220(19) 0.7153(3) 0.45874(14) 0.0220(8) Uani 1 1 d .
C9 C 0.69684(19) 0.8203(4) 0.45933(14) 0.0223(8) Uani 1 1 d .
C10 C 0.6841(2) 0.9272(4) 0.41705(15) 0.0299(9) Uani 1 1 d .
H10A H 0.7220 0.9971 0.4170 0.036 Uiso 1 1 calc R
C11 C 0.6152(2) 0.9298(4) 0.37518(16) 0.0352(10) Uani 1 1 d .
H11A H 0.6059 1.0016 0.3459 0.042 Uiso 1 1 calc R
C12 C 0.5600(2) 0.8294(4) 0.37564(16) 0.0329(9) Uani 1 1 d .
H12A H 0.5123 0.8349 0.3475 0.039 Uiso 1 1 calc R
C13 C 0.5729(2) 0.7195(4) 0.41675(15) 0.0281(9) Uani 1 1 d .
C14 C 0.5114(2) 0.6087(4) 0.41402(17) 0.0394(10) Uani 1 1 d .
H14A H 0.4608 0.6532 0.4026 0.059 Uiso 1 1 calc R
H14B H 0.5176 0.5645 0.4529 0.059 Uiso 1 1 calc R
H14C H 0.5160 0.5368 0.3848 0.059 Uiso 1 1 calc R
C15 C 0.62182(18) 0.7510(4) 0.62729(14) 0.0220(8) Uani 1 1 d .
H15A H 0.5906 0.6704 0.6281 0.026 Uiso 1 1 calc R
C16 C 0.61480(19) 0.8613(4) 0.66743(15) 0.0229(8) Uani 1 1 d .
C17 C 0.5578(2) 0.8427(4) 0.70009(16) 0.0324(9) Uani 1 1 d .
H17A H 0.5250 0.7628 0.6923 0.039 Uiso 1 1 calc R
C18 C 0.5489(2) 0.9366(4) 0.74235(16) 0.0340(10) Uani 1 1 d .
H18A H 0.5108 0.9215 0.7640 0.041 Uiso 1 1 calc R
C19 C 0.5966(2) 1.0558(4) 0.75371(15) 0.0313(9) Uani 1 1 d .
H19A H 0.5887 1.1225 0.7822 0.038 Uiso 1 1 calc R
C20 C 0.65419(19) 1.0791(4) 0.72498(14) 0.0250(8) Uani 1 1 d .
C21 C 0.66525(19) 0.9789(4) 0.68086(14) 0.0229(8) Uani 1 1 d .
C22 C 0.7098(2) 1.2016(4) 0.73883(16) 0.0305(9) Uani 1 1 d .
H22A H 0.7190 1.2353 0.7003 0.037 Uiso 1 1 calc R
C23 C 0.6793(3) 1.3276(4) 0.76748(19) 0.0520(12) Uani 1 1 d .
H23A H 0.6294 1.3561 0.7430 0.078 Uiso 1 1 calc R
H23B H 0.7154 1.4064 0.7708 0.078 Uiso 1 1 calc R
H23C H 0.6736 1.3009 0.8069 0.078 Uiso 1 1 calc R
C24 C 0.7873(2) 1.1545(4) 0.77680(18) 0.0411(11) Uani 1 1 d .
H24A H 0.8066 1.0748 0.7577 0.062 Uiso 1 1 calc R
H24B H 0.7811 1.1255 0.8159 0.062 Uiso 1 1 calc R
H24C H 0.8238 1.2330 0.7812 0.062 Uiso 1 1 calc R
C25 C 0.82257(19) 0.7519(4) 0.50486(15) 0.0238(8) Uani 1 1 d .
H25A H 0.8267 0.7242 0.4665 0.029 Uiso 1 1 calc R
C26 C 0.88478(19) 0.7139(4) 0.55333(15) 0.0234(8) Uani 1 1 d .
C27 C 0.9489(2) 0.6495(4) 0.53867(16) 0.0292(9) Uani 1 1 d .
H27A H 0.9510 0.6436 0.4983 0.035 Uiso 1 1 calc R
C28 C 1.0082(2) 0.5953(4) 0.58098(16) 0.0326(9) Uani 1 1 d .
H28A H 1.0517 0.5551 0.5705 0.039 Uiso 1 1 calc R
C29 C 1.00309(19) 0.6005(4) 0.63990(16) 0.0305(8) Uani 1 1 d .
H29A H 1.0435 0.5607 0.6692 0.037 Uiso 1 1 calc R
C30 C 0.94261(19) 0.6605(4) 0.65747(15) 0.0243(8) Uani 1 1 d .
C31 C 0.88169(19) 0.7254(3) 0.61395(15) 0.0226(8) Uani 1 1 d .
C32 C 0.9345(2) 0.6566(4) 0.72064(16) 0.0299(9) Uani 1 1 d .
H32A H 0.9126 0.7491 0.7292 0.036 Uiso 1 1 calc R
C33 C 1.0100(2) 0.6349(5) 0.76674(17) 0.0504(13) Uani 1 1 d .
H33A H 1.0477 0.7046 0.7605 0.076 Uiso 1 1 calc R
H33B H 1.0295 0.5397 0.7627 0.076 Uiso 1 1 calc R
H33C H 1.0011 0.6466 0.8065 0.076 Uiso 1 1 calc R
C34 C 0.8773(2) 0.5409(4) 0.72740(18) 0.0453(11) Uani 1 1 d .
H34A H 0.8283 0.5574 0.6991 0.068 Uiso 1 1 calc R
H34B H 0.8695 0.5427 0.7677 0.068 Uiso 1 1 calc R
H34C H 0.8976 0.4486 0.7197 0.068 Uiso 1 1 calc R
C100 C 0.5373(2) 1.1602(4) 0.47522(18) 0.0430(11) Uani 1 1 d .
H10B H 0.4958 1.1699 0.4959 0.064 Uiso 1 1 calc R
H10C H 0.5183 1.1095 0.4380 0.064 Uiso 1 1 calc R
H10D H 0.5552 1.2541 0.4669 0.064 Uiso 1 1 calc R
C101 C 0.6005(2) 1.0817(4) 0.51223(16) 0.0293(9) Uani 1 1 d .
C102 C 0.9049(2) 1.2784(4) 0.57522(18) 0.0423(11) Uani 1 1 d .
H10E H 0.9043 1.2988 0.5338 0.063 Uiso 1 1 calc R
H10F H 0.9576 1.2596 0.5971 0.063 Uiso 1 1 calc R
H10G H 0.8847 1.3597 0.5927 0.063 Uiso 1 1 calc R
C103 C 0.8569(2) 1.1536(4) 0.57832(16) 0.0256(8) Uani 1 1 d .
C300 C 0.7540(2) 0.7361(5) 0.2887(2) 0.0612(14) Uani 1 1 d .
H30A H 0.7309 0.8286 0.2921 0.092 Uiso 1 1 calc R
H30B H 0.7186 0.6617 0.2948 0.092 Uiso 1 1 calc R
H30C H 0.7641 0.7263 0.2493 0.092 Uiso 1 1 calc R
C302 C 0.8256(3) 0.7237(4) 0.33336(19) 0.0421(11) Uani 1 1 d .
C303 C 0.8872(3) 1.1107(5) 0.4204(2) 0.0540(13) Uani 1 1 d .
C305 C 0.9546(3) 1.0442(5) 0.4088(3) 0.0813(18) Uani 1 1 d .
H30D H 0.9691 1.0919 0.3757 0.122 Uiso 1 1 calc R
H30E H 0.9436 0.9447 0.3989 0.122 Uiso 1 1 calc R
H30F H 0.9968 1.0509 0.4441 0.122 Uiso 1 1 calc R

loop_
_atom_site_aniso_label
_atom_site_aniso_U_11
_atom_site_aniso_U_22
_atom_site_aniso_U_33
_atom_site_aniso_U_23
_atom_site_aniso_U_13
_atom_site_aniso_U_12
Ru1 0.01844(14) 0.01786(14) 0.02051(14) -0.00096(14) 0.00504(10) -0.00136(14)
O1 0.0212(13) 0.0229(14) 0.0239(13) -0.0039(10) 0.0071(11) -0.0001(10)
O2 0.0196(13) 0.0260(14) 0.0214(13) -0.0014(11) 0.0051(10) 0.0032(10)
N1 0.0212(16) 0.0171(16) 0.0184(15) 0.0013(12) 0.0025(13) -0.0022(12)
N2 0.0214(16) 0.0200(16) 0.0206(16) -0.0011(12) 0.0061(13) -0.0046(13)
N3 0.0214(17) 0.0215(18) 0.0284(18) -0.0019(14) 0.0068(14) -0.0063(13)
N4 0.0185(16) 0.0210(18) 0.0266(17) -0.0022(13) 0.0072(13) -0.0008(13)
N5 0.058(3) 0.077(3) 0.094(4) 0.007(3) 0.030(3) -0.015(2)
N6 0.059(3) 0.059(3) 0.042(2) -0.003(2) 0.004(2) -0.004(2)
C1 0.066(3) 0.035(3) 0.026(2) -0.0074(18) 0.007(2) 0.000(2)
C2 0.028(2) 0.025(2) 0.027(2) -0.0018(17) 0.0014(17) -0.0024(16)
C3 0.034(2) 0.0174(19) 0.030(2) -0.0039(16) 0.0040(18) -0.0006(16)
C4 0.029(2) 0.020(2) 0.034(2) 0.0089(16) 0.0051(18) -0.0013(15)
C5 0.023(2) 0.024(2) 0.022(2) 0.0038(16) 0.0023(16) -0.0052(16)
C6 0.0181(17) 0.019(2) 0.0248(19) -0.0001(16) 0.0041(14) -0.0074(15)
C7 0.0227(18) 0.0197(18) 0.0218(18) 0.0051(17) 0.0036(14) -0.0042(16)
C8 0.027(2) 0.019(2) 0.0195(19) -0.0042(15) 0.0037(16) -0.0044(15)
C9 0.024(2) 0.025(2) 0.0178(19) 0.0006(16) 0.0061(16) 0.0002(16)
C10 0.032(2) 0.034(2) 0.026(2) 0.0017(17) 0.0108(17) -0.0067(17)
C11 0.042(2) 0.031(3) 0.028(2) 0.0119(18) 0.0003(19) 0.0021(18)
C12 0.030(2) 0.038(2) 0.026(2) 0.0069(18) -0.0023(17) 0.0027(19)
C13 0.030(2) 0.029(2) 0.024(2) 0.0009(17) 0.0038(17) -0.0053(17)
C14 0.032(2) 0.043(3) 0.038(2) -0.001(2) -0.0026(18) -0.008(2)
C15 0.0154(18) 0.027(2) 0.023(2) 0.0082(16) 0.0021(15) -0.0031(15)
C16 0.0188(19) 0.031(2) 0.0188(19) 0.0024(15) 0.0037(15) 0.0035(15)
C17 0.026(2) 0.041(2) 0.031(2) 0.0032(19) 0.0077(18) -0.0017(18)
C18 0.025(2) 0.055(3) 0.026(2) 0.0031(19) 0.0117(17) 0.0007(19)
C19 0.029(2) 0.045(3) 0.018(2) -0.0024(17) 0.0023(17) 0.0146(18)
C20 0.0229(19) 0.031(2) 0.0185(18) -0.0001(17) 0.0002(15) 0.0104(17)
C21 0.0186(19) 0.031(2) 0.0178(19) 0.0023(16) 0.0011(15) 0.0073(16)
C22 0.040(2) 0.027(2) 0.028(2) -0.0067(17) 0.0150(19) 0.0030(18)
C23 0.067(3) 0.037(3) 0.056(3) -0.013(2) 0.023(3) 0.006(2)
C24 0.037(3) 0.041(3) 0.044(3) -0.013(2) 0.006(2) -0.006(2)
C25 0.027(2) 0.027(2) 0.0191(19) -0.0044(16) 0.0097(16) -0.0068(16)
C26 0.0189(19) 0.024(2) 0.028(2) -0.0054(16) 0.0058(16) -0.0025(15)
C27 0.029(2) 0.030(2) 0.031(2) -0.0095(17) 0.0115(18) -0.0007(16)
C28 0.024(2) 0.031(2) 0.045(2) -0.010(2) 0.0127(18) 0.0020(18)
C29 0.0203(19) 0.029(2) 0.038(2) -0.003(2) -0.0008(16) 0.0019(18)
C30 0.020(2) 0.022(2) 0.030(2) -0.0043(16) 0.0043(17) -0.0023(15)
C31 0.023(2) 0.0180(19) 0.027(2) -0.0007(16) 0.0053(16) -0.0032(15)
C32 0.027(2) 0.032(2) 0.030(2) -0.0048(17) 0.0048(18) 0.0029(17)
C33 0.036(3) 0.076(4) 0.036(3) 0.005(2) 0.002(2) 0.005(2)
C34 0.045(3) 0.054(3) 0.038(3) 0.004(2) 0.013(2) -0.006(2)
C100 0.032(2) 0.038(3) 0.053(3) 0.007(2) -0.001(2) 0.0069(19)
C101 0.027(2) 0.025(2) 0.035(2) -0.0020(19) 0.0053(17) -0.0065(18)
C102 0.037(2) 0.032(2) 0.056(3) 0.003(2) 0.008(2) -0.0131(19)
C103 0.022(2) 0.025(2) 0.028(2) 0.0005(17) 0.0023(17) 0.0024(17)
C300 0.058(3) 0.048(3) 0.066(3) -0.009(3) -0.010(3) -0.012(2)
C302 0.055(3) 0.033(3) 0.036(3) -0.006(2) 0.007(2) -0.008(2)
C303 0.054(3) 0.050(3) 0.057(3) -0.004(3) 0.012(3) -0.026(3)
C305 0.073(4) 0.054(3) 0.120(5) -0.034(3) 0.029(4) -0.016(3)

loop_
_atom_type_symbol
_atom_type_description
_atom_type_scat_dispersion_real
_atom_type_scat_dispersion_imag
_atom_type_scat_source
C C 0.0033 0.0016 'International Tables Vol C Tables 4.2.6.8 and 6.1.1.4'
H H 0.0000 0.0000 'International Tables Vol C Tables 4.2.6.8 and 6.1.1.4'
N N 0.0061 0.0033 'International Tables Vol C Tables 4.2.6.8 and 6.1.1.4'
O O 0.0106 0.0060 'International Tables Vol C Tables 4.2.6.8 and 6.1.1.4'
Ru Ru -1.2594 0.8363 'International Tables Vol C Tables 4.2.6.8 and 6.1.1.4'

loop_
_geom_angle_atom_site_label_1
_geom_angle_atom_site_label_2
_geom_angle_atom_site_label_3
_geom_angle
_geom_angle_publ_flag
N3 Ru1 N2 93.73(11) y
N3 Ru1 O2 175.75(10) y
N2 Ru1 O2 90.18(10) y
N3 Ru1 N1 89.31(11) y
N2 Ru1 N1 92.36(10) y
O2 Ru1 N1 88.87(10) y
N3 Ru1 N4 92.76(11) y
N2 Ru1 N4 89.70(10) y
O2 Ru1 N4 88.92(10) y
N1 Ru1 N4 176.98(11) y
N3 Ru1 O1 86.38(10) y
N2 Ru1 O1 176.05(10) y
O2 Ru1 O1 89.83(9) y
N1 Ru1 O1 91.59(10) y
N4 Ru1 O1 86.35(9) y
C21 O1 Ru1 125.1(2) ?
C31 O2 Ru1 125.9(2) ?
C15 N1 C6 116.8(3) ?
C15 N1 Ru1 122.4(2) ?
C6 N1 Ru1 119.3(2) ?
C25 N2 C9 119.4(3) ?
C25 N2 Ru1 126.0(2) ?
C9 N2 Ru1 113.9(2) ?
C101 N3 Ru1 177.7(3) ?
C103 N4 Ru1 176.1(3) ?
C3 C2 C7 119.8(3) ?
C3 C2 C1 118.3(3) ?
C7 C2 C1 121.8(3) ?
C4 C3 C2 121.0(3) ?
C3 C4 C5 119.8(3) ?
C4 C5 C6 120.6(3) ?
C5 C6 C7 120.2(3) ?
C5 C6 N1 117.7(3) ?
C7 C6 N1 121.9(3) ?
C6 C7 C2 118.5(3) ?
C6 C7 C8 123.4(3) ?
C2 C7 C8 117.9(3) ?
C13 C8 C9 119.9(3) ?
C13 C8 C7 123.2(3) ?
C9 C8 C7 116.8(3) ?
C10 C9 C8 120.9(3) ?
C10 C9 N2 122.3(3) ?
C8 C9 N2 116.5(3) ?
C11 C10 C9 118.8(3) ?
C12 C11 C10 120.6(3) ?
C11 C12 C13 121.2(4) ?
C8 C13 C12 118.6(3) ?
C8 C13 C14 122.2(3) ?
C12 C13 C14 119.2(3) ?
N1 C15 C16 128.7(3) ?
C17 C16 C21 118.7(3) ?
C17 C16 C15 116.4(3) ?
C21 C16 C15 124.7(3) ?
C18 C17 C16 121.7(3) ?
C17 C18 C19 119.5(3) ?
C20 C19 C18 122.2(3) ?
C19 C20 C21 118.9(3) ?
C19 C20 C22 123.5(3) ?
C21 C20 C22 117.5(3) ?
O1 C21 C16 124.3(3) ?
O1 C21 C20 116.7(3) ?
C16 C21 C20 119.0(3) ?
C20 C22 C23 114.0(3) ?
C20 C22 C24 111.3(3) ?
C23 C22 C24 110.2(3) ?
N2 C25 C26 126.2(3) ?
C27 C26 C31 119.5(3) ?
C27 C26 C25 116.5(3) ?
C31 C26 C25 123.7(3) ?
C28 C27 C26 121.9(3) ?
C27 C28 C29 118.4(3) ?
C30 C29 C28 123.1(3) ?
C29 C30 C31 119.4(3) ?
C29 C30 C32 122.9(3) ?
C31 C30 C32 117.6(3) ?
O2 C31 C26 124.8(3) ?
O2 C31 C30 117.6(3) ?
C26 C31 C30 117.6(3) ?
C30 C32 C33 114.5(3) ?
C30 C32 C34 109.6(3) ?
C33 C32 C34 109.6(3) ?
N3 C101 C100 176.2(4) ?
N4 C103 C102 177.0(4) ?
N6 C302 C300 179.4(5) ?
N5 C303 C305 179.0(6) ?

loop_
_geom_bond_atom_site_label_1
_geom_bond_atom_site_label_2
_geom_bond_distance
_geom_bond_publ_flag
Ru1 N3 2.003(3) y
Ru1 N2 2.012(3) y
Ru1 O2 2.042(2) y
Ru1 N1 2.044(3) y
Ru1 N4 2.047(3) y
Ru1 O1 2.055(2) y
O1 C21 1.297(4) ?
O2 C31 1.307(4) ?
N1 C15 1.301(4) ?
N1 C6 1.445(4) ?
N2 C25 1.295(4) ?
N2 C9 1.425(4) ?
N3 C101 1.136(4) y
N4 C103 1.132(4) y
N5 C303 1.130(6) y
N6 C302 1.130(5) y
C1 C2 1.511(5) ?
C2 C3 1.390(5) ?
C2 C7 1.417(5) ?
C3 C4 1.379(5) ?
C4 C5 1.382(5) ?
C5 C6 1.397(4) ?
C6 C7 1.400(4) ?
C7 C8 1.497(4) ?
C8 C13 1.391(5) ?
C8 C9 1.395(4) ?
C9 C10 1.393(5) ?
C10 C11 1.385(5) ?
C11 C12 1.374(5) ?
C12 C13 1.397(5) ?
C13 C14 1.513(5) ?
C15 C16 1.427(4) ?
C16 C17 1.420(5) ?
C16 C21 1.424(5) ?
C17 C18 1.362(5) ?
C18 C19 1.404(5) ?
C19 C20 1.374(5) ?
C20 C21 1.446(4) ?
C20 C22 1.515(5) ?
C22 C23 1.529(5) ?
C22 C24 1.530(5) ?
C25 C26 1.435(4) ?
C26 C27 1.413(4) ?
C26 C31 1.428(4) ?
C27 C28 1.369(5) ?
C28 C29 1.396(5) ?
C29 C30 1.369(5) ?
C30 C31 1.443(5) ?
C30 C32 1.510(5) ?
C32 C33 1.533(5) ?
C32 C34 1.535(5) ?
C100 C101 1.458(5) ?
C102 C103 1.474(5) ?
C300 C302 1.456(6) ?
C303 C305 1.444(7) ?
